data_2215399
loop_
_publ_author_name
'Zhao,  Gan-Qing'
'Hao, Cheng-Jun'
'Lu, Xiao-Jing'
'Xie, Ji-Min'
'Song, Yuan-Zhi'

_publ_section_title (<i>N</i>-Salicylidene-\b-alanine)[1,1-bis(3,5-dimethylpyrazol-1-yl)methane]copper(II)
_journal_coeditor_code CF2130
_journal_issue 10
_journal_name_full 'Acta Crystallographica Section E'
_journal_page_first m2514
_journal_page_last m2514
_journal_paper_doi 10.1107/S1600536807043607
_journal_volume 63
_journal_year 2007
_chemical_formula_iupac '[Cu(C10 H9 N O3) (C11 H16 N4)]'
_chemical_formula_moiety 'C21 H25 Cu N5 O3'
_chemical_formula_sum 'C21 H25 Cu N5 O3'
_chemical_formula_weight 459.00
_chemical_name_systematic
;
(N-Salicylidene-\b-alanine)[1,1-bis(3,5-dimethylpyrazol-1-yl)methane]
copper(II)
;
_space_group_IT_number 2
_symmetry_cell_setting triclinic
_symmetry_space_group_name_Hall '-P 1'
_symmetry_space_group_name_H-M 'P -1'
_atom_sites_solution_hydrogens geom
_atom_sites_solution_primary direct
_atom_sites_solution_secondary difmap
_cell_angle_alpha 71.7600(10)
_cell_angle_beta 79.4110(10)
_cell_angle_gamma 79.9660(10)
_cell_formula_units_Z 4
_cell_length_a 8.1395(9)
_cell_length_b 14.3894(16)
_cell_length_c 19.271(2)
_cell_measurement_reflns_used 4237
_cell_measurement_temperature 273(2)
_cell_measurement_theta_max 26.35
_cell_measurement_theta_min 2.25
_cell_volume 2090.6(4)
_computing_cell_refinement 'SAINT (Bruker, 2000)'
_computing_data_collection 'SMART (Bruker, 2000)'
_computing_data_reduction 'SAINT (Bruker, 2000)'
_computing_molecular_graphics 'SHELXTL (Sheldrick, 2000)'
_computing_publication_material 'SHELXTL (Sheldrick, 2000'
_computing_structure_refinement 'SHELXL97 (Sheldrick, 1997)'
_computing_structure_solution 'SHELXS97 (Sheldrick, 1997)'
_diffrn_ambient_temperature 273(2)
_diffrn_measured_fraction_theta_full 0.982
_diffrn_measured_fraction_theta_max 0.982
_diffrn_measurement_device_type 'Bruker SMART CCD'
_diffrn_measurement_method '\f and \w scans'
_diffrn_radiation_monochromator graphite
_diffrn_radiation_source 'fine-focus sealed tube'
_diffrn_radiation_type MoK\a
_diffrn_radiation_wavelength 0.71073
_diffrn_reflns_av_R_equivalents 0.0206
_diffrn_reflns_av_sigmaI/netI 0.0412
_diffrn_reflns_limit_h_max 9
_diffrn_reflns_limit_h_min -9
_diffrn_reflns_limit_k_max 17
_diffrn_reflns_limit_k_min -16
_diffrn_reflns_limit_l_max 22
_diffrn_reflns_limit_l_min -21
_diffrn_reflns_number 10962
_diffrn_reflns_theta_full 25.05
_diffrn_reflns_theta_max 25.05
_diffrn_reflns_theta_min 2.25
_diffrn_standards_number 0
_exptl_absorpt_coefficient_mu 1.078
_exptl_absorpt_correction_T_max 0.774
_exptl_absorpt_correction_T_min 0.738
_exptl_absorpt_correction_type multi-scan
_exptl_absorpt_process_details '(SADABS; Sheldrick, 1996)'
_exptl_crystal_colour 'dark green'
_exptl_crystal_density_diffrn 1.458
_exptl_crystal_density_method 'not measured'
_exptl_crystal_description block
_exptl_crystal_F_000 956
_exptl_crystal_size_max 0.30
_exptl_crystal_size_mid 0.30
_exptl_crystal_size_min 0.25
_refine_diff_density_max 0.277
_refine_diff_density_min -0.324
_refine_ls_extinction_method none
_refine_ls_goodness_of_fit_ref 1.029
_refine_ls_hydrogen_treatment constr
_refine_ls_matrix_type full
_refine_ls_number_parameters 549
_refine_ls_number_reflns 7278
_refine_ls_number_restraints 0
_refine_ls_restrained_S_all 1.029
_refine_ls_R_factor_all 0.0531
_refine_ls_R_factor_gt 0.0378
_refine_ls_shift/su_max 0.001
_refine_ls_shift/su_mean 0.000
_refine_ls_structure_factor_coef Fsqd
_refine_ls_weighting_details 'calc w=1/[\s^2^(Fo^2^)+(0.0416P)^2^+1.1880P] where P=(Fo^2^+2Fc^2^)/3'
_refine_ls_weighting_scheme calc
_refine_ls_wR_factor_gt 0.0904
_refine_ls_wR_factor_ref 0.0994
_reflns_number_gt 5692
_reflns_number_total 7278
_reflns_threshold_expression I>2\s(I)
_cod_data_source_file cf2130.cif
_cod_data_source_block I
_cod_depositor_comments
;
The following automatic conversions were performed:
'_symmetry_cell_setting' value 'Triclinic' changed to 'triclinic'
according to '/home/saulius/struct/CIF-dictionaries/cif_core.dic'
dictionary named 'cif_core.dic' version 2.4.1 from 2010-06-29.

Automatic conversion script
Id: cif_fix_enum 1527 2010-12-29 10:47:43Z saulius 

The following automatic conversions were performed:

'_symmetry_cell_setting' value 'Triclinic' changed to 'triclinic'
according to /home/saulius/struct/CIF-dictionaries/cif_core.dic
dictionary named 'cif_core.dic' version 2.4.1 from 2010-06-29.

Automatic conversion script
Id: cif_fix_values 1715 2011-07-08 13:25:40Z adriana 
;
_cod_database_code 2215399
_cod_database_fobs_code 2215399

loop_
_symmetry_equiv_pos_as_xyz
'x, y, z'
'-x, -y, -z'

loop_
_atom_site_type_symbol
_atom_site_label
_atom_site_fract_x
_atom_site_fract_y
_atom_site_fract_z
_atom_site_U_iso_or_equiv
_atom_site_adp_type
_atom_site_calc_flag
_atom_site_refinement_flags
_atom_site_occupancy
Cu Cu1 0.58096(4) 0.58610(3) 0.174452(19) 0.03384(11) Uani d . 1
O O1 0.4334(3) 0.53347(16) 0.26219(12) 0.0476(6) Uani d . 1
O O2 0.6849(3) 0.64875(15) 0.07478(11) 0.0416(5) Uani d . 1
O O3 0.9243(3) 0.6862(2) 0.00468(14) 0.0688(8) Uani d . 1
N N1 0.6090(3) 0.69887(17) 0.20759(13) 0.0343(5) Uani d . 1
N N2 0.8122(3) 0.46820(18) 0.20680(13) 0.0370(6) Uani d . 1
N N3 0.8477(3) 0.39843(18) 0.16911(13) 0.0351(6) Uani d . 1
N N4 0.5103(3) 0.49029(17) 0.12917(13) 0.0333(5) Uani d . 1
N N5 0.6220(3) 0.42616(17) 0.09848(13) 0.0332(5) Uani d . 1
C C1 0.4029(4) 0.5579(2) 0.32336(16) 0.0385(7) Uani d . 1
C C2 0.3138(4) 0.4978(2) 0.38614(18) 0.0502(9) Uani d . 1
H H2 0.2784 0.4412 0.3832 0.060 Uiso calc R 1
C C3 0.2780(5) 0.5211(3) 0.45176(19) 0.0582(10) Uani d . 1
H H3 0.2205 0.4794 0.4926 0.070 Uiso calc R 1
C C4 0.3261(5) 0.6054(3) 0.45813(19) 0.0610(10) Uani d . 1
H H4 0.3006 0.6206 0.5027 0.073 Uiso calc R 1
C C5 0.4110(4) 0.6656(3) 0.39841(18) 0.0483(8) Uani d . 1
H H5 0.4427 0.7225 0.4026 0.058 Uiso calc R 1
C C6 0.4524(3) 0.6442(2) 0.33040(16) 0.0355(7) Uani d . 1
C C7 0.5474(4) 0.7100(2) 0.27160(16) 0.0371(7) Uani d . 1
H H7 0.5668 0.7669 0.2803 0.045 Uiso calc R 1
C C8 0.7002(4) 0.7775(2) 0.15535(17) 0.0395(7) Uani d . 1
H H8A 0.7313 0.8174 0.1820 0.047 Uiso calc R 1
H H8B 0.6266 0.8197 0.1206 0.047 Uiso calc R 1
C C9 0.8570(4) 0.7367(2) 0.11345(17) 0.0403(7) Uani d . 1
H H9A 0.9238 0.6888 0.1486 0.048 Uiso calc R 1
H H9B 0.9235 0.7900 0.0868 0.048 Uiso calc R 1
C C10 0.8223(4) 0.6881(2) 0.05944(17) 0.0399(7) Uani d . 1
C C11 0.8719(4) 0.4232(2) 0.27010(17) 0.0410(7) Uani d . 1
C C12 0.9458(4) 0.3281(2) 0.27292(18) 0.0491(8) Uani d . 1
H H12 0.9984 0.2833 0.3112 0.059 Uiso calc R 1
C C13 0.9267(4) 0.3126(2) 0.20848(17) 0.0423(7) Uani d . 1
C C14 0.8011(3) 0.4254(2) 0.09625(15) 0.0356(7) Uani d . 1
H H14A 0.8627 0.3789 0.0706 0.043 Uiso calc R 1
H H14B 0.8322 0.4903 0.0688 0.043 Uiso calc R 1
C C15 0.5418(4) 0.3773(2) 0.06804(15) 0.0359(7) Uani d . 1
C C16 0.3739(4) 0.4101(2) 0.07960(17) 0.0403(7) Uani d . 1
H H16 0.2867 0.3902 0.0647 0.048 Uiso calc R 1
C C17 0.3592(3) 0.4794(2) 0.11823(16) 0.0345(7) Uani d . 1
C C18 0.2039(4) 0.5365(3) 0.1456(2) 0.0518(9) Uani d . 1
H H18A 0.1735 0.5067 0.1974 0.078 Uiso calc R 1
H H18B 0.1137 0.5365 0.1197 0.078 Uiso calc R 1
H H18C 0.2242 0.6031 0.1372 0.078 Uiso calc R 1
C C19 0.6310(4) 0.3002(2) 0.03268(18) 0.0513(9) Uani d . 1
H H19A 0.7300 0.3234 0.0008 0.077 Uiso calc R 1
H H19B 0.5575 0.2866 0.0044 0.077 Uiso calc R 1
H H19C 0.6629 0.2410 0.0702 0.077 Uiso calc R 1
C C20 0.9746(5) 0.2231(2) 0.1821(2) 0.0609(10) Uani d . 1
H H20A 0.8746 0.1980 0.1797 0.091 Uiso calc R 1
H H20B 1.0406 0.1735 0.2157 0.091 Uiso calc R 1
H H20C 1.0394 0.2402 0.1340 0.091 Uiso calc R 1
C C21 0.8604(5) 0.4779(3) 0.32599(19) 0.0625(10) Uani d . 1
H H21A 0.8639 0.5469 0.3012 0.094 Uiso calc R 1
H H21B 0.9534 0.4528 0.3537 0.094 Uiso calc R 1
H H21C 0.7566 0.4690 0.3588 0.094 Uiso calc R 1
Cu Cu2 0.21027(4) 0.07442(3) 0.707187(19) 0.03530(11) Uani d . 1
O O4 0.1065(3) 0.00959(16) 0.80327(12) 0.0508(6) Uani d . 1
O O5 0.3530(3) 0.14150(15) 0.61784(12) 0.0445(5) Uani d . 1
O O6 0.3500(4) 0.1832(2) 0.49747(15) 0.0931(10) Uani d . 1
N N6 0.0558(3) 0.19775(18) 0.70325(14) 0.0384(6) Uani d . 1
N N7 0.3991(3) -0.04190(17) 0.72357(13) 0.0359(6) Uani d . 1
N N8 0.4269(3) -0.10560(17) 0.68146(13) 0.0354(6) Uani d . 1
N N9 0.0951(3) -0.00214(19) 0.64183(14) 0.0412(6) Uani d . 1
N N10 0.2008(3) -0.06555(18) 0.60895(14) 0.0408(6) Uani d . 1
C C22 -0.0234(4) 0.0411(2) 0.84367(17) 0.0419(7) Uani d . 1
C C23 -0.0794(4) -0.0222(3) 0.91284(19) 0.0548(9) Uani d . 1
H H23 -0.0241 -0.0859 0.9280 0.066 Uiso calc R 1
C C24 -0.2142(5) 0.0080(3) 0.95840(19) 0.0603(10) Uani d . 1
H H24 -0.2479 -0.0355 1.0040 0.072 Uiso calc R 1
C C25 -0.3012(4) 0.1020(3) 0.9380(2) 0.0607(10) Uani d . 1
H H25 -0.3925 0.1216 0.9693 0.073 Uiso calc R 1
C C26 -0.2507(4) 0.1650(3) 0.8713(2) 0.0504(9) Uani d . 1
H H26 -0.3085 0.2282 0.8575 0.061 Uiso calc R 1
C C27 -0.1127(4) 0.1372(2) 0.82239(17) 0.0397(7) Uani d . 1
C C28 -0.0660(4) 0.2086(2) 0.75413(18) 0.0422(7) Uani d . 1
H H28 -0.1310 0.2700 0.7455 0.051 Uiso calc R 1
C C29 0.0811(4) 0.2820(2) 0.63729(18) 0.0485(8) Uani d . 1
H H29A 0.1741 0.3137 0.6406 0.058 Uiso calc R 1
H H29B -0.0194 0.3298 0.6351 0.058 Uiso calc R 1
C C30 0.1183(4) 0.2501(2) 0.56744(18) 0.0491(8) Uani d . 1
H H30A 0.0299 0.2130 0.5670 0.059 Uiso calc R 1
H H30B 0.1150 0.3085 0.5252 0.059 Uiso calc R 1
C C31 0.2861(4) 0.1879(2) 0.5588(2) 0.0490(8) Uani d . 1
C C32 0.4749(4) -0.0889(2) 0.78276(16) 0.0400(7) Uani d . 1
C C33 0.5498(4) -0.1817(2) 0.77863(17) 0.0458(8) Uani d . 1
H H33 0.6106 -0.2285 0.8132 0.055 Uiso calc R 1
C C34 0.5175(4) -0.1916(2) 0.71435(17) 0.0421(7) Uani d . 1
C C35 0.3806(4) -0.0713(2) 0.60784(16) 0.0399(7) Uani d . 1
H H35A 0.4391 -0.1158 0.5800 0.048 Uiso calc R 1
H H35B 0.4158 -0.0066 0.5831 0.048 Uiso calc R 1
C C36 0.1155(5) -0.1129(3) 0.57916(18) 0.0500(8) Uani d . 1
C C37 -0.0493(5) -0.0793(3) 0.59379(19) 0.0563(10) Uani d . 1
H H37 -0.1395 -0.0979 0.5801 0.068 Uiso calc R 1
C C38 -0.0586(4) -0.0117(2) 0.63313(17) 0.0460(8) Uani d . 1
C C39 0.4752(5) -0.0416(3) 0.84147(19) 0.0584(10) Uani d . 1
H H39A 0.3668 -0.0419 0.8713 0.088 Uiso calc R 1
H H39B 0.4991 0.0251 0.8191 0.088 Uiso calc R 1
H H39C 0.5599 -0.0777 0.8719 0.088 Uiso calc R 1
C C40 0.5618(5) -0.2776(3) 0.6837(2) 0.0649(11) Uani d . 1
H H40A 0.6226 -0.2572 0.6349 0.097 Uiso calc R 1
H H40B 0.4606 -0.3017 0.6817 0.097 Uiso calc R 1
H H40C 0.6307 -0.3289 0.7148 0.097 Uiso calc R 1
C C41 -0.2082(4) 0.0455(3) 0.6650(2) 0.0626(10) Uani d . 1
H H41A -0.1936 0.1142 0.6489 0.094 Uiso calc R 1
H H41B -0.2195 0.0221 0.7179 0.094 Uiso calc R 1
H H41C -0.3078 0.0370 0.6487 0.094 Uiso calc R 1
C C42 0.2024(6) -0.1860(3) 0.5398(2) 0.0785(13) Uani d . 1
H H42A 0.1201 -0.2135 0.5250 0.118 Uiso calc R 1
H H42B 0.2682 -0.2377 0.5721 0.118 Uiso calc R 1
H H42C 0.2750 -0.1538 0.4969 0.118 Uiso calc R 1

loop_
_atom_site_aniso_label
_atom_site_aniso_U_11
_atom_site_aniso_U_22
_atom_site_aniso_U_33
_atom_site_aniso_U_12
_atom_site_aniso_U_13
_atom_site_aniso_U_23
Cu1 0.0376(2) 0.0323(2) 0.0349(2) -0.00795(15) 0.00134(15) -0.01615(16)
O1 0.0608(14) 0.0458(13) 0.0427(13) -0.0227(11) 0.0148(10) -0.0259(11)
O2 0.0507(13) 0.0455(13) 0.0336(11) -0.0191(10) -0.0007(10) -0.0145(10)
O3 0.0617(16) 0.097(2) 0.0567(16) -0.0254(15) 0.0212(13) -0.0440(15)
N1 0.0346(13) 0.0295(13) 0.0404(14) -0.0034(10) -0.0027(11) -0.0139(11)
N2 0.0356(13) 0.0414(15) 0.0385(14) -0.0040(11) -0.0030(11) -0.0194(12)
N3 0.0348(13) 0.0370(14) 0.0362(14) -0.0029(11) -0.0027(11) -0.0165(11)
N4 0.0323(13) 0.0340(14) 0.0376(14) -0.0051(10) -0.0006(10) -0.0177(11)
N5 0.0357(13) 0.0326(14) 0.0345(13) -0.0035(11) -0.0020(10) -0.0163(11)
C1 0.0379(16) 0.0374(18) 0.0406(18) -0.0018(13) 0.0015(14) -0.0174(14)
C2 0.063(2) 0.0390(19) 0.048(2) -0.0130(16) 0.0105(17) -0.0192(16)
C3 0.077(3) 0.050(2) 0.041(2) -0.0127(19) 0.0141(18) -0.0141(17)
C4 0.086(3) 0.061(2) 0.038(2) -0.011(2) 0.0102(19) -0.0263(18)
C5 0.059(2) 0.047(2) 0.045(2) -0.0056(16) -0.0029(16) -0.0253(16)
C6 0.0333(15) 0.0375(17) 0.0376(17) 0.0010(13) -0.0021(13) -0.0183(14)
C7 0.0384(16) 0.0320(17) 0.0451(18) -0.0022(13) -0.0041(14) -0.0192(14)
C8 0.0465(18) 0.0308(17) 0.0442(18) -0.0072(14) -0.0024(14) -0.0161(14)
C9 0.0390(17) 0.0402(18) 0.0432(18) -0.0116(14) -0.0002(14) -0.0136(14)
C10 0.0428(18) 0.0358(18) 0.0390(18) -0.0015(14) -0.0019(14) -0.0118(14)
C11 0.0400(17) 0.048(2) 0.0357(17) -0.0046(14) -0.0038(14) -0.0143(15)
C12 0.053(2) 0.046(2) 0.0403(19) -0.0016(16) -0.0098(16) -0.0029(15)
C13 0.0433(18) 0.0354(18) 0.0437(19) -0.0035(14) -0.0004(14) -0.0091(14)
C14 0.0330(15) 0.0406(18) 0.0350(16) -0.0060(13) 0.0026(12) -0.0170(14)
C15 0.0515(19) 0.0305(16) 0.0286(15) -0.0108(14) -0.0057(13) -0.0096(13)
C16 0.0460(18) 0.0378(18) 0.0428(18) -0.0151(14) -0.0135(14) -0.0102(14)
C17 0.0350(16) 0.0322(16) 0.0351(16) -0.0086(12) -0.0045(13) -0.0060(13)
C18 0.0338(17) 0.056(2) 0.065(2) -0.0071(15) 0.0011(16) -0.0211(18)
C19 0.068(2) 0.045(2) 0.049(2) -0.0092(17) -0.0047(17) -0.0255(17)
C20 0.077(3) 0.037(2) 0.065(2) 0.0064(18) -0.012(2) -0.0153(18)
C21 0.075(3) 0.070(3) 0.048(2) 0.003(2) -0.0165(19) -0.0269(19)
Cu2 0.0369(2) 0.0303(2) 0.0386(2) -0.00238(15) -0.00030(16) -0.01353(16)
O4 0.0543(14) 0.0409(13) 0.0459(13) 0.0047(10) 0.0116(11) -0.0128(11)
O5 0.0414(12) 0.0387(13) 0.0503(14) -0.0092(10) 0.0020(10) -0.0107(11)
O6 0.110(2) 0.100(2) 0.0443(17) 0.0131(19) 0.0170(16) -0.0155(16)
N6 0.0402(14) 0.0340(14) 0.0420(15) -0.0008(11) -0.0076(12) -0.0136(12)
N7 0.0374(13) 0.0344(14) 0.0367(14) -0.0028(11) 0.0001(11) -0.0152(11)
N8 0.0386(13) 0.0309(14) 0.0357(14) -0.0014(11) 0.0007(11) -0.0134(11)
N9 0.0398(14) 0.0406(15) 0.0460(16) -0.0069(12) -0.0022(12) -0.0174(13)
N10 0.0486(15) 0.0388(15) 0.0401(15) -0.0072(12) -0.0071(12) -0.0172(12)
C22 0.0420(18) 0.0465(19) 0.0405(18) -0.0009(15) -0.0019(14) -0.0221(15)
C23 0.059(2) 0.054(2) 0.045(2) 0.0020(17) 0.0024(17) -0.0157(17)
C24 0.063(2) 0.073(3) 0.041(2) -0.005(2) 0.0063(17) -0.0198(19)
C25 0.047(2) 0.086(3) 0.054(2) -0.001(2) 0.0048(17) -0.037(2)
C26 0.0385(18) 0.060(2) 0.060(2) 0.0059(16) -0.0076(16) -0.0344(19)
C27 0.0355(16) 0.0443(19) 0.0461(19) -0.0036(14) -0.0057(14) -0.0236(15)
C28 0.0411(17) 0.0375(18) 0.052(2) 0.0031(14) -0.0102(15) -0.0210(15)
C29 0.054(2) 0.0316(18) 0.055(2) -0.0013(15) -0.0068(16) -0.0094(15)
C30 0.058(2) 0.044(2) 0.0414(19) -0.0116(16) -0.0104(16) -0.0027(15)
C31 0.058(2) 0.0383(19) 0.049(2) -0.0148(16) 0.0031(17) -0.0115(16)
C32 0.0394(17) 0.0414(18) 0.0370(17) -0.0038(14) -0.0010(14) -0.0113(14)
C33 0.0531(19) 0.0360(18) 0.0392(18) 0.0032(15) -0.0052(15) -0.0036(14)
C34 0.0483(18) 0.0292(17) 0.0415(18) -0.0023(14) 0.0059(15) -0.0081(14)
C35 0.0447(18) 0.0381(18) 0.0370(17) -0.0035(14) 0.0024(14) -0.0164(14)
C36 0.069(2) 0.046(2) 0.0407(19) -0.0137(18) -0.0169(17) -0.0115(16)
C37 0.070(3) 0.053(2) 0.055(2) -0.0258(19) -0.0263(19) -0.0087(18)
C38 0.0466(19) 0.044(2) 0.0429(19) -0.0168(15) -0.0091(15) 0.0009(15)
C39 0.075(3) 0.056(2) 0.049(2) -0.0026(19) -0.0186(19) -0.0198(18)
C40 0.090(3) 0.038(2) 0.061(2) 0.0075(19) -0.002(2) -0.0203(18)
C41 0.043(2) 0.072(3) 0.070(3) -0.0163(18) -0.0062(18) -0.013(2)
C42 0.111(4) 0.074(3) 0.072(3) -0.012(3) -0.021(3) -0.046(2)

loop_
_atom_type_symbol
_atom_type_description
_atom_type_scat_dispersion_real
_atom_type_scat_dispersion_imag
_atom_type_scat_source
C C 0.0033 0.0016 'International Tables Vol C Tables 4.2.6.8 and 6.1.1.4'
H H 0.0000 0.0000 'International Tables Vol C Tables 4.2.6.8 and 6.1.1.4'
N N 0.0061 0.0033 'International Tables Vol C Tables 4.2.6.8 and 6.1.1.4'
O O 0.0106 0.0060 'International Tables Vol C Tables 4.2.6.8 and 6.1.1.4'
Cu Cu 0.3201 1.2651 'International Tables Vol C Tables 4.2.6.8 and 6.1.1.4'

loop_
_geom_angle_atom_site_label_1
_geom_angle_atom_site_label_2
_geom_angle_atom_site_label_3
_geom_angle
_geom_angle_publ_flag
O1 Cu1 O2 167.05(10) yes
O1 Cu1 N1 92.36(9) yes
O2 Cu1 N1 91.07(9) yes
O1 Cu1 N4 88.32(9) yes
O2 Cu1 N4 85.65(9) yes
N1 Cu1 N4 167.45(9) yes
O1 Cu1 N2 95.31(9) yes
O2 Cu1 N2 95.79(9) yes
N1 Cu1 N2 105.47(9) yes
N4 Cu1 N2 86.93(9) yes
C1 O1 Cu1 128.68(19) ?
C10 O2 Cu1 124.47(19) ?
C7 N1 C8 117.1(2) ?
C7 N1 Cu1 124.5(2) ?
C8 N1 Cu1 118.30(18) ?
C11 N2 N3 104.3(2) ?
C11 N2 Cu1 133.2(2) ?
N3 N2 Cu1 114.78(16) ?
C13 N3 N2 111.9(2) ?
C13 N3 C14 129.8(2) ?
N2 N3 C14 118.2(2) ?
C17 N4 N5 105.5(2) ?
C17 N4 Cu1 130.58(19) ?
N5 N4 Cu1 123.80(17) ?
C15 N5 N4 111.2(2) ?
C15 N5 C14 129.2(2) ?
N4 N5 C14 119.4(2) ?
O1 C1 C2 119.3(3) ?
O1 C1 C6 123.5(3) ?
C2 C1 C6 117.2(3) ?
C3 C2 C1 121.3(3) ?
C3 C2 H2 119.4 ?
C1 C2 H2 119.4 ?
C2 C3 C4 121.2(3) ?
C2 C3 H3 119.4 ?
C4 C3 H3 119.4 ?
C5 C4 C3 119.1(3) ?
C5 C4 H4 120.4 ?
C3 C4 H4 120.4 ?
C4 C5 C6 121.7(3) ?
C4 C5 H5 119.1 ?
C6 C5 H5 119.1 ?
C5 C6 C1 119.5(3) ?
C5 C6 C7 117.6(3) ?
C1 C6 C7 122.9(3) ?
N1 C7 C6 126.8(3) ?
N1 C7 H7 116.6 ?
C6 C7 H7 116.6 ?
N1 C8 C9 111.8(2) ?
N1 C8 H8A 109.2 ?
C9 C8 H8A 109.2 ?
N1 C8 H8B 109.2 ?
C9 C8 H8B 109.2 ?
H8A C8 H8B 107.9 ?
C8 C9 C10 114.0(3) ?
C8 C9 H9A 108.7 ?
C10 C9 H9A 108.7 ?
C8 C9 H9B 108.7 ?
C10 C9 H9B 108.7 ?
H9A C9 H9B 107.6 ?
O3 C10 O2 123.0(3) ?
O3 C10 C9 119.9(3) ?
O2 C10 C9 117.1(3) ?
N2 C11 C12 111.3(3) ?
N2 C11 C21 120.0(3) ?
C12 C11 C21 128.7(3) ?
C13 C12 C11 106.8(3) ?
C13 C12 H12 126.6 ?
C11 C12 H12 126.6 ?
N3 C13 C12 105.7(3) ?
N3 C13 C20 123.4(3) ?
C12 C13 C20 130.9(3) ?
N3 C14 N5 111.7(2) ?
N3 C14 H14A 109.3 ?
N5 C14 H14A 109.3 ?
N3 C14 H14B 109.3 ?
N5 C14 H14B 109.3 ?
H14A C14 H14B 107.9 ?
N5 C15 C16 106.6(2) ?
N5 C15 C19 123.1(3) ?
C16 C15 C19 130.3(3) ?
C15 C16 C17 106.4(3) ?
C15 C16 H16 126.8 ?
C17 C16 H16 126.8 ?
N4 C17 C16 110.2(3) ?
N4 C17 C18 121.1(3) ?
C16 C17 C18 128.6(3) ?
C17 C18 H18A 109.5 ?
C17 C18 H18B 109.5 ?
H18A C18 H18B 109.5 ?
C17 C18 H18C 109.5 ?
H18A C18 H18C 109.5 ?
H18B C18 H18C 109.5 ?
C15 C19 H19A 109.5 ?
C15 C19 H19B 109.5 ?
H19A C19 H19B 109.5 ?
C15 C19 H19C 109.5 ?
H19A C19 H19C 109.5 ?
H19B C19 H19C 109.5 ?
C13 C20 H20A 109.5 ?
C13 C20 H20B 109.5 ?
H20A C20 H20B 109.5 ?
C13 C20 H20C 109.5 ?
H20A C20 H20C 109.5 ?
H20B C20 H20C 109.5 ?
C11 C21 H21A 109.5 ?
C11 C21 H21B 109.5 ?
H21A C21 H21B 109.5 ?
C11 C21 H21C 109.5 ?
H21A C21 H21C 109.5 ?
H21B C21 H21C 109.5 ?
O4 Cu2 O5 169.07(10) ?
O4 Cu2 N6 92.37(10) ?
O5 Cu2 N6 90.98(10) ?
O4 Cu2 N7 86.25(9) ?
O5 Cu2 N7 88.24(9) ?
N6 Cu2 N7 167.58(10) ?
O4 Cu2 N9 97.73(10) ?
O5 Cu2 N9 91.56(9) ?
N6 Cu2 N9 103.91(9) ?
N7 Cu2 N9 88.50(9) ?
C22 O4 Cu2 129.5(2) ?
C31 O5 Cu2 119.3(2) ?
C28 N6 C29 118.0(3) ?
C28 N6 Cu2 124.4(2) ?
C29 N6 Cu2 117.6(2) ?
C32 N7 N8 105.7(2) ?
C32 N7 Cu2 130.5(2) ?
N8 N7 Cu2 120.62(18) ?
C34 N8 N7 111.1(2) ?
C34 N8 C35 128.9(2) ?
N7 N8 C35 119.4(2) ?
C38 N9 N10 105.1(2) ?
C38 N9 Cu2 136.6(2) ?
N10 N9 Cu2 117.74(18) ?
C36 N10 N9 111.8(3) ?
C36 N10 C35 129.4(3) ?
N9 N10 C35 118.8(2) ?
O4 C22 C23 118.9(3) ?
O4 C22 C27 123.6(3) ?
C23 C22 C27 117.4(3) ?
C24 C23 C22 121.3(3) ?
C24 C23 H23 119.3 ?
C22 C23 H23 119.3 ?
C23 C24 C25 121.4(4) ?
C23 C24 H24 119.3 ?
C25 C24 H24 119.3 ?
C26 C25 C24 118.8(3) ?
C26 C25 H25 120.6 ?
C24 C25 H25 120.6 ?
C25 C26 C27 121.9(3) ?
C25 C26 H26 119.0 ?
C27 C26 H26 119.0 ?
C26 C27 C22 119.1(3) ?
C26 C27 C28 118.2(3) ?
C22 C27 C28 122.6(3) ?
N6 C28 C27 127.4(3) ?
N6 C28 H28 116.3 ?
C27 C28 H28 116.3 ?
N6 C29 C30 111.4(3) ?
N6 C29 H29A 109.3 ?
C30 C29 H29A 109.3 ?
N6 C29 H29B 109.3 ?
C30 C29 H29B 109.3 ?
H29A C29 H29B 108.0 ?
C31 C30 C29 114.4(3) ?
C31 C30 H30A 108.7 ?
C29 C30 H30A 108.7 ?
C31 C30 H30B 108.7 ?
C29 C30 H30B 108.7 ?
H30A C30 H30B 107.6 ?
O6 C31 O5 123.6(3) ?
O6 C31 C30 119.1(3) ?
O5 C31 C30 117.3(3) ?
N7 C32 C33 110.0(3) ?
N7 C32 C39 121.5(3) ?
C33 C32 C39 128.5(3) ?
C34 C33 C32 107.2(3) ?
C34 C33 H33 126.4 ?
C32 C33 H33 126.4 ?
N8 C34 C33 106.0(3) ?
N8 C34 C40 123.9(3) ?
C33 C34 C40 130.0(3) ?
N8 C35 N10 111.8(2) ?
N8 C35 H35A 109.3 ?
N10 C35 H35A 109.3 ?
N8 C35 H35B 109.3 ?
N10 C35 H35B 109.3 ?
H35A C35 H35B 107.9 ?
N10 C36 C37 105.8(3) ?
N10 C36 C42 122.2(3) ?
C37 C36 C42 131.9(3) ?
C36 C37 C38 107.3(3) ?
C36 C37 H37 126.3 ?
C38 C37 H37 126.3 ?
N9 C38 C37 109.9(3) ?
N9 C38 C41 119.8(3) ?
C37 C38 C41 130.3(3) ?
C32 C39 H39A 109.5 ?
C32 C39 H39B 109.5 ?
H39A C39 H39B 109.5 ?
C32 C39 H39C 109.5 ?
H39A C39 H39C 109.5 ?
H39B C39 H39C 109.5 ?
C34 C40 H40A 109.5 ?
C34 C40 H40B 109.5 ?
H40A C40 H40B 109.5 ?
C34 C40 H40C 109.5 ?
H40A C40 H40C 109.5 ?
H40B C40 H40C 109.5 ?
C38 C41 H41A 109.5 ?
C38 C41 H41B 109.5 ?
H41A C41 H41B 109.5 ?
C38 C41 H41C 109.5 ?
H41A C41 H41C 109.5 ?
H41B C41 H41C 109.5 ?
C36 C42 H42A 109.5 ?
C36 C42 H42B 109.5 ?
H42A C42 H42B 109.5 ?
C36 C42 H42C 109.5 ?
H42A C42 H42C 109.5 ?
H42B C42 H42C 109.5 ?

loop_
_geom_bond_atom_site_label_1
_geom_bond_atom_site_label_2
_geom_bond_distance
_geom_bond_publ_flag
Cu1 O1 1.909(2) yes
Cu1 O2 1.950(2) yes
Cu1 N1 1.981(2) yes
Cu1 N4 2.051(2) yes
Cu1 N2 2.338(2) yes
O1 C1 1.302(3) ?
O2 C10 1.286(4) ?
O3 C10 1.221(3) ?
N1 C7 1.291(4) ?
N1 C8 1.466(4) ?
N2 C11 1.325(4) ?
N2 N3 1.377(3) ?
N3 C13 1.353(4) ?
N3 C14 1.439(4) ?
N4 C17 1.329(3) ?
N4 N5 1.371(3) ?
N5 C15 1.350(3) ?
N5 C14 1.449(3) ?
C1 C2 1.407(4) ?
C1 C6 1.422(4) ?
C2 C3 1.375(4) ?
C2 H2 0.930 ?
C3 C4 1.384(5) ?
C3 H3 0.930 ?
C4 C5 1.359(5) ?
C4 H4 0.930 ?
C5 C6 1.408(4) ?
C5 H5 0.930 ?
C6 C7 1.429(4) ?
C7 H7 0.930 ?
C8 C9 1.511(4) ?
C8 H8A 0.970 ?
C8 H8B 0.970 ?
C9 C10 1.511(4) ?
C9 H9A 0.970 ?
C9 H9B 0.970 ?
C11 C12 1.385(4) ?
C11 C21 1.502(4) ?
C12 C13 1.368(4) ?
C12 H12 0.930 ?
C13 C20 1.494(4) ?
C14 H14A 0.970 ?
C14 H14B 0.970 ?
C15 C16 1.367(4) ?
C15 C19 1.495(4) ?
C16 C17 1.397(4) ?
C16 H16 0.930 ?
C17 C18 1.489(4) ?
C18 H18A 0.960 ?
C18 H18B 0.960 ?
C18 H18C 0.960 ?
C19 H19A 0.960 ?
C19 H19B 0.960 ?
C19 H19C 0.960 ?
C20 H20A 0.960 ?
C20 H20B 0.960 ?
C20 H20C 0.960 ?
C21 H21A 0.960 ?
C21 H21B 0.960 ?
C21 H21C 0.960 ?
Cu2 O4 1.905(2) ?
Cu2 O5 1.965(2) ?
Cu2 N6 1.977(2) ?
Cu2 N7 2.053(2) ?
Cu2 N9 2.311(2) ?
O4 C22 1.296(3) ?
O5 C31 1.289(4) ?
O6 C31 1.218(4) ?
N6 C28 1.286(4) ?
N6 C29 1.468(4) ?
N7 C32 1.330(4) ?
N7 N8 1.370(3) ?
N8 C34 1.357(4) ?
N8 C35 1.446(4) ?
N9 C38 1.328(4) ?
N9 N10 1.365(3) ?
N10 C36 1.353(4) ?
N10 C35 1.448(4) ?
C22 C23 1.406(5) ?
C22 C27 1.418(4) ?
C23 C24 1.372(4) ?
C23 H23 0.930 ?
C24 C25 1.386(5) ?
C24 H24 0.930 ?
C25 C26 1.358(5) ?
C25 H25 0.930 ?
C26 C27 1.415(4) ?
C26 H26 0.930 ?
C27 C28 1.427(4) ?
C28 H28 0.930 ?
C29 C30 1.518(4) ?
C29 H29A 0.970 ?
C29 H29B 0.970 ?
C30 C31 1.509(5) ?
C30 H30A 0.970 ?
C30 H30B 0.970 ?
C32 C33 1.388(4) ?
C32 C39 1.492(4) ?
C33 C34 1.367(4) ?
C33 H33 0.930 ?
C34 C40 1.494(4) ?
C35 H35A 0.970 ?
C35 H35B 0.970 ?
C36 C37 1.353(5) ?
C36 C42 1.492(5) ?
C37 C38 1.394(5) ?
C37 H37 0.930 ?
C38 C41 1.493(5) ?
C39 H39A 0.960 ?
C39 H39B 0.960 ?
C39 H39C 0.960 ?
C40 H40A 0.960 ?
C40 H40B 0.960 ?
C40 H40C 0.960 ?
C41 H41A 0.960 ?
C41 H41B 0.960 ?
C41 H41C 0.960 ?
C42 H42A 0.960 ?
C42 H42B 0.960 ?
C42 H42C 0.960 ?
